data_7057761
loop_
_publ_author_name
'Biancalana, Lorenzo'
'Batchelor, Lucinda K.'
'Dyson, Paul J.'
'Zacchini, Stefano'
'Schoch, Silvia'
'Pampaloni, Guido'
'Marchetti, Fabio'

_publ_section_title
;
 \a-Diimine homologues of cisplatin: synthesis, speciation in DMSO/water
 and cytotoxicity
;
_journal_issue 21
_journal_name_full 'New Journal of Chemistry'
_journal_page_first 17453
_journal_paper_doi 10.1039/C8NJ04195D
_journal_volume 42
_journal_year 2018
_chemical_formula_sum 'C4 H8 Cl2 N2 O2 Pt'
_chemical_formula_weight 382.11
_space_group_crystal_system monoclinic
_space_group_IT_number 14
_space_group_name_Hall '-P 2yn'
_space_group_name_H-M_alt 'P 1 21/n 1'
_symmetry_space_group_name_Hall '-P 2yn'
_symmetry_space_group_name_H-M 'P 1 21/n 1'
_atom_sites_solution_hydrogens mixed
_audit_creation_method SHELXL-2014/7
_audit_update_record
;
2018-06-25 deposited with the CCDC.
2018-09-27 downloaded from the CCDC.
;
_cell_angle_alpha 90
_cell_angle_beta 106.402(2)
_cell_angle_gamma 90
_cell_formula_units_Z 4
_cell_length_a 9.1298(9)
_cell_length_b 6.7916(6)
_cell_length_c 14.3444(14)
_cell_measurement_reflns_used 9954
_cell_measurement_temperature 100(2)
_cell_measurement_theta_max 35.0865
_cell_measurement_theta_min 2.9605
_cell_volume 853.24(14)
_computing_cell_refinement 'APEX3 (Bruker AXS, 2015)'
_computing_data_collection 'APEX3 (Bruker AXS, 2015)'
_computing_data_reduction 'SAINT (Bruker AXS, 2015)'
_computing_molecular_graphics 'ORTEPIII (Johnson, 1996)'
_computing_publication_material 'XCIF 2014/2 (Bruker AXS, 2014)'
_computing_structure_refinement 'SHELXL-2014/7 (Sheldrick, 2014)'
_computing_structure_solution 'SHELXT (Sheldrick, 2015)'
_diffrn_ambient_temperature 100(2)
_diffrn_measured_fraction_theta_full 0.995
_diffrn_measured_fraction_theta_max 0.995
_diffrn_measurement_device_type 'CCD area detector'
_diffrn_measurement_method 'phi and omega scans'
_diffrn_radiation_type MoK\a
_diffrn_radiation_wavelength 0.71073
_diffrn_reflns_av_R_equivalents 0.0491
_diffrn_reflns_av_unetI/netI 0.0384
_diffrn_reflns_Laue_measured_fraction_full 0.995
_diffrn_reflns_Laue_measured_fraction_max 0.995
_diffrn_reflns_limit_h_max 10
_diffrn_reflns_limit_h_min -10
_diffrn_reflns_limit_k_max 8
_diffrn_reflns_limit_k_min -8
_diffrn_reflns_limit_l_max 17
_diffrn_reflns_limit_l_min -17
_diffrn_reflns_number 8075
_diffrn_reflns_point_group_measured_fraction_full 0.995
_diffrn_reflns_point_group_measured_fraction_max 0.995
_diffrn_reflns_theta_full 25.096
_diffrn_reflns_theta_max 25.096
_diffrn_reflns_theta_min 2.378
_diffrn_source 'fine-focus sealed tube'
_exptl_absorpt_coefficient_mu 17.023
_exptl_absorpt_correction_T_max 0.2197
_exptl_absorpt_correction_T_min 0.0799
_exptl_absorpt_correction_type empirical
_exptl_absorpt_process_details
; 
 Data were corrected for Lorentz polarization and absorption
 effects (empirical absorption correction SADABS).
 R(int) =  0.1480 (selected reflections only, before parameter refinement)
 R(int) =  0.0796 (selected reflections only, after parameter refinement)
;
_exptl_crystal_colour orange
_exptl_crystal_density_diffrn 2.975
_exptl_crystal_description prism
_exptl_crystal_F_000 696
_exptl_crystal_size_max 0.180
_exptl_crystal_size_mid 0.140
_exptl_crystal_size_min 0.110
_refine_diff_density_max 2.901
_refine_diff_density_min -1.745
_refine_diff_density_rms 0.246
_refine_ls_extinction_method none
_refine_ls_goodness_of_fit_ref 1.101
_refine_ls_hydrogen_treatment mixed
_refine_ls_matrix_type full
_refine_ls_number_parameters 108
_refine_ls_number_reflns 1506
_refine_ls_number_restraints 8
_refine_ls_restrained_S_all 1.099
_refine_ls_R_factor_all 0.0329
_refine_ls_R_factor_gt 0.0307
_refine_ls_shift/su_max 0.000
_refine_ls_shift/su_mean 0.000
_refine_ls_structure_factor_coef Fsqd
_refine_ls_weighting_details 'w=1/[\s^2^(Fo^2^)+(0.0353P)^2^+7.0552P] where P=(Fo^2^+2Fc^2^)/3'
_refine_ls_weighting_scheme calc
_refine_ls_wR_factor_gt 0.0741
_refine_ls_wR_factor_ref 0.0752
_reflns_Friedel_coverage 0.000
_reflns_number_gt 1421
_reflns_number_total 1506
_reflns_threshold_expression 'I > 2\s(I)'
_cod_data_source_file c8nj04195d2.cif
_cod_data_source_block 5
_cod_depositor_comments 'Adding full bibliography for 7057760--7057761.cif.'
_cod_database_code 7057761
_shelx_shelxl_version_number 2014/7
_shelx_space_group_comment
;
The symmetry employed for this shelxl refinement is uniquely defined
by the following loop, which should always be used as a source of
symmetry information in preference to the above space-group names.
They are only intended as comments.
;
_shelx_estimated_absorpt_t_min 0.150
_shelx_estimated_absorpt_t_max 0.256

loop_
_space_group_symop_operation_xyz
'x, y, z'
'-x+1/2, y+1/2, -z+1/2'
'-x, -y, -z'
'x-1/2, -y-1/2, z-1/2'

loop_
_atom_site_label
_atom_site_type_symbol
_atom_site_fract_x
_atom_site_fract_y
_atom_site_fract_z
_atom_site_U_iso_or_equiv
_atom_site_adp_type
_atom_site_occupancy
_atom_site_site_symmetry_order
_atom_site_calc_flag
_atom_site_refinement_flags_posn
_atom_site_refinement_flags_adp
Pt1 Pt 0.79691(3) 0.34364(4) 0.24932(2) 0.00873(14) Uani 1 1 d . .
Cl1 Cl 0.8867(2) 0.3441(3) 0.11476(15) 0.0182(4) Uani 1 1 d . .
Cl2 Cl 1.0355(2) 0.3453(3) 0.35859(15) 0.0167(4) Uani 1 1 d . .
N1 N 0.6875(8) 0.3442(8) 0.3513(5) 0.0112(14) Uani 1 1 d . U
N2 N 0.5815(8) 0.3415(9) 0.1722(5) 0.0143(14) Uani 1 1 d . .
O1 O 0.7556(7) 0.3455(8) 0.4488(4) 0.0202(13) Uani 1 1 d D .
H1 H 0.8509(19) 0.340(14) 0.460(8) 0.030 Uiso 1 1 d D U
O2 O 0.5324(7) 0.3412(8) 0.0709(4) 0.0179(13) Uani 1 1 d D .
H2 H 0.617(6) 0.328(14) 0.059(8) 0.027 Uiso 1 1 d D U
C1 C 0.5407(9) 0.3402(10) 0.3229(6) 0.0113(16) Uani 1 1 d . .
C2 C 0.4758(9) 0.3426(10) 0.2162(5) 0.0090(15) Uani 1 1 d . .
C3 C 0.4450(9) 0.3333(11) 0.3908(6) 0.0155(17) Uani 1 1 d . .
H3A H 0.4943 0.2493 0.4464 0.023 Uiso 1 1 calc R U
H3B H 0.3444 0.2794 0.3572 0.023 Uiso 1 1 calc R U
H3C H 0.4332 0.4667 0.4138 0.023 Uiso 1 1 calc R U
C4 C 0.3102(9) 0.3442(11) 0.1662(6) 0.0178(18) Uani 1 1 d . .
H4A H 0.2906 0.4265 0.1078 0.027 Uiso 1 1 calc R U
H4B H 0.2548 0.3976 0.2099 0.027 Uiso 1 1 calc R U
H4C H 0.2754 0.2095 0.1476 0.027 Uiso 1 1 calc R U

loop_
_atom_site_aniso_label
_atom_site_aniso_U_11
_atom_site_aniso_U_22
_atom_site_aniso_U_33
_atom_site_aniso_U_23
_atom_site_aniso_U_13
_atom_site_aniso_U_12
Pt1 0.00688(19) 0.00798(19) 0.0125(2) 0.00028(10) 0.00468(12) -0.00054(10)
Cl1 0.0192(10) 0.0209(11) 0.0195(10) -0.0017(7) 0.0135(8) -0.0015(7)
Cl2 0.0084(9) 0.0196(10) 0.0219(10) 0.0024(7) 0.0040(8) 0.0000(7)
N1 0.014(3) 0.009(3) 0.007(3) -0.001(2) -0.004(2) 0.001(2)
N2 0.014(3) 0.016(4) 0.013(3) 0.001(2) 0.003(3) -0.002(2)
O1 0.012(3) 0.035(4) 0.011(3) 0.002(2) 0.000(2) 0.001(2)
O2 0.016(3) 0.027(3) 0.008(3) 0.000(2) 0.000(2) -0.002(2)
C1 0.007(4) 0.010(4) 0.019(4) -0.004(3) 0.006(3) 0.001(3)
C2 0.008(4) 0.013(4) 0.009(4) 0.002(3) 0.007(3) 0.001(3)
C3 0.012(4) 0.019(4) 0.018(4) -0.001(3) 0.009(3) 0.002(3)
C4 0.012(4) 0.022(5) 0.020(4) -0.001(3) 0.005(3) 0.002(3)

loop_
_atom_type_symbol
_atom_type_description
_atom_type_scat_dispersion_real
_atom_type_scat_dispersion_imag
_atom_type_scat_source
C C 0.0033 0.0016 'International Tables Vol C Tables 4.2.6.8 and 6.1.1.4'
H H 0.0000 0.0000 'International Tables Vol C Tables 4.2.6.8 and 6.1.1.4'
N N 0.0061 0.0033 'International Tables Vol C Tables 4.2.6.8 and 6.1.1.4'
O O 0.0106 0.0060 'International Tables Vol C Tables 4.2.6.8 and 6.1.1.4'
Cl Cl 0.1484 0.1585 'International Tables Vol C Tables 4.2.6.8 and 6.1.1.4'
Pt Pt -1.7033 8.3905 'International Tables Vol C Tables 4.2.6.8 and 6.1.1.4'

loop_
_geom_angle_atom_site_label_1
_geom_angle_atom_site_label_2
_geom_angle_atom_site_label_3
_geom_angle
N2 Pt1 N1 77.5(3)
N2 Pt1 Cl2 171.8(2)
N1 Pt1 Cl2 94.28(19)
N2 Pt1 Cl1 93.7(2)
N1 Pt1 Cl1 171.21(19)
Cl2 Pt1 Cl1 94.51(8)
C1 N1 O1 117.3(7)
C1 N1 Pt1 117.5(5)
O1 N1 Pt1 125.2(5)
C2 N2 O2 116.3(7)
C2 N2 Pt1 119.4(6)
O2 N2 Pt1 124.3(5)
N1 O1 H1 111(8)
N2 O2 H2 100(7)
N1 C1 C2 113.9(7)
N1 C1 C3 123.2(7)
C2 C1 C3 122.9(7)
N2 C2 C1 111.7(7)
N2 C2 C4 124.4(7)
C1 C2 C4 123.9(7)
C1 C3 H3A 109.5
C1 C3 H3B 109.5
H3A C3 H3B 109.5
C1 C3 H3C 109.5
H3A C3 H3C 109.5
H3B C3 H3C 109.5
C2 C4 H4A 109.5
C2 C4 H4B 109.5
H4A C4 H4B 109.5
C2 C4 H4C 109.5
H4A C4 H4C 109.5
H4B C4 H4C 109.5

loop_
_geom_bond_atom_site_label_1
_geom_bond_atom_site_label_2
_geom_bond_distance
Pt1 N2 1.966(7)
Pt1 N1 1.991(7)
Pt1 Cl2 2.296(2)
Pt1 Cl1 2.300(2)
N1 C1 1.286(11)
N1 O1 1.360(9)
N2 C2 1.294(10)
N2 O2 1.394(9)
O1 H1 0.839(10)
O2 H2 0.839(10)
C1 C2 1.478(11)
C1 C3 1.481(11)
C2 C4 1.479(11)
C3 H3A 0.9800
C3 H3B 0.9800
C3 H3C 0.9800
C4 H4A 0.9800
C4 H4B 0.9800
C4 H4C 0.9800

loop_
_geom_hbond_atom_site_label_D
_geom_hbond_atom_site_label_H
_geom_hbond_atom_site_label_A
_geom_hbond_distance_DH
_geom_hbond_distance_HA
_geom_hbond_distance_DA
_geom_hbond_angle_DHA
_geom_hbond_site_symmetry_A
O1 H1 Cl2 0.839(10) 2.52(8) 3.173(6) 135(10) .
O1 H1 O2 0.839(10) 2.30(8) 2.926(8) 132(9) 4_666
O2 H2 Cl1 0.839(10) 2.37(6) 3.117(6) 149(10) .
C3 H3A Cl1 0.98 2.92 3.609(8) 127.9 4_566
C3 H3B Cl2 0.98 2.86 3.637(8) 136.6 1_455
